data_7231883
loop_
_publ_author_name
'Yang, Yan'
'Chen, Lian'
'Jiang, Feilong'
'Wu, Mingyan'
'Pang, Jiandong'
'Wan, Xiuyan'
'Hong, Maochun'

_publ_section_title
;
 A water-stable 3D Eu-MOF based on a metallacyclodimeric secondary
 building unit for sensitive fluorescent detection of acetone molecules
;
_journal_issue 2
_journal_name_full CrystEngComm
_journal_page_first 321
_journal_paper_doi 10.1039/C8CE01875H
_journal_volume 21
_journal_year 2019
_chemical_formula_sum 'C61 H25 Dy2 N O20'
_chemical_formula_weight 1416.82
_space_group_crystal_system triclinic
_space_group_IT_number 2
_space_group_name_Hall '-P 1'
_space_group_name_H-M_alt 'P -1'
_symmetry_space_group_name_Hall '-P 1'
_symmetry_space_group_name_H-M 'P -1'
_atom_sites_solution_hydrogens geom
_audit_creation_method SHELXL-2016/4
_audit_update_record
;
2018-10-13 deposited with the CCDC.
2018-11-21 downloaded from the CCDC.
;
_cell_angle_alpha 71.994(3)
_cell_angle_beta 79.331(2)
_cell_angle_gamma 82.276(2)
_cell_formula_units_Z 2
_cell_length_a 10.5924(2)
_cell_length_b 15.1775(5)
_cell_length_c 21.2599(6)
_cell_measurement_reflns_used 9284
_cell_measurement_temperature 100.0(3)
_cell_measurement_theta_max 72.9600
_cell_measurement_theta_min 4.2380
_cell_volume 3183.38(16)
_computing_structure_refinement 'SHELXL-2016/4 (Sheldrick, 2016)'
_diffrn_ambient_temperature 100.0(3)
_diffrn_detector_area_resol_mean 10.5594
_diffrn_measured_fraction_theta_full 0.998
_diffrn_measured_fraction_theta_max 0.965
_diffrn_measurement_device_type 'SuperNova, Dual, Cu at zero, Atlas'
_diffrn_measurement_method '\w scans'
_diffrn_radiation_type CuK\a
_diffrn_radiation_wavelength 1.54184
_diffrn_reflns_av_R_equivalents 0.0423
_diffrn_reflns_av_unetI/netI 0.0469
_diffrn_reflns_Laue_measured_fraction_full 0.998
_diffrn_reflns_Laue_measured_fraction_max 0.965
_diffrn_reflns_number 12361
_diffrn_reflns_point_group_measured_fraction_full 0.998
_diffrn_reflns_point_group_measured_fraction_max 0.965
_diffrn_reflns_theta_full 67.684
_diffrn_reflns_theta_max 73.301
_diffrn_reflns_theta_min 4.262
_diffrn_source 'sealed X-ray tube'
_exptl_absorpt_coefficient_mu 13.015
_exptl_absorpt_correction_T_max 1.00000
_exptl_absorpt_correction_T_min 0.46672
_exptl_absorpt_correction_type multi-scan
_exptl_crystal_colour light-yellow
_exptl_crystal_density_diffrn 1.478
_exptl_crystal_description block
_exptl_crystal_F_000 1380
_exptl_crystal_size_max 0.2
_exptl_crystal_size_mid 0.2
_exptl_crystal_size_min 0.15
_platon_squeeze_details
;
;
_refine_diff_density_max 2.852
_refine_diff_density_min -1.542
_refine_diff_density_rms 0.141
_refine_ls_extinction_method none
_refine_ls_goodness_of_fit_ref 1.053
_refine_ls_hydrogen_treatment constr
_refine_ls_matrix_type full
_refine_ls_number_parameters 757
_refine_ls_number_reflns 12361
_refine_ls_number_restraints 0
_refine_ls_restrained_S_all 1.053
_refine_ls_R_factor_all 0.0580
_refine_ls_R_factor_gt 0.0493
_refine_ls_shift/su_max 0.002
_refine_ls_shift/su_mean 0.000
_refine_ls_structure_factor_coef Fsqd
_refine_ls_weighting_details 'w=1/[\s^2^(Fo^2^)+(0.0944P)^2^] where P=(Fo^2^+2Fc^2^)/3'
_refine_ls_weighting_scheme calc
_refine_ls_wR_factor_gt 0.1351
_refine_ls_wR_factor_ref 0.1423
_reflns_Friedel_coverage 0.000
_reflns_number_gt 10054
_reflns_number_total 12361
_reflns_threshold_expression 'I > 2\s(I)'
_cod_data_source_file c8ce01875h2.cif
_cod_data_source_block P-Dy
_cod_depositor_comments 'Adding full bibliography for 7231881--7231884.cif.'
_cod_database_code 7231883
_shelx_shelxl_version_number 2016/4
_shelx_space_group_comment
;
The symmetry employed for this shelxl refinement is uniquely defined
by the following loop, which should always be used as a source of
symmetry information in preference to the above space-group names.
They are only intended as comments.
;

loop_
_space_group_symop_operation_xyz
'x, y, z'
'-x, -y, -z'

loop_
_atom_site_label
_atom_site_type_symbol
_atom_site_fract_x
_atom_site_fract_y
_atom_site_fract_z
_atom_site_U_iso_or_equiv
_atom_site_adp_type
_atom_site_occupancy
_atom_site_site_symmetry_order
_atom_site_calc_flag
_atom_site_refinement_flags_posn
_atom_site_refinement_flags_adp
DY1 Dy 0.57288(2) 0.69960(2) 0.92952(2) 0.01909(9) Uani 1 1 d . .
DY2 Dy 1.15367(2) 0.67929(2) 0.14396(2) 0.02058(9) Uani 1 1 d . .
O9 O 1.2010(3) 0.7312(2) 0.23536(17) 0.0237(7) Uani 1 1 d . .
O17 O 0.5135(3) 0.6424(2) 0.84378(16) 0.0212(7) Uani 1 1 d . .
O12 O 0.5433(3) 0.6592(3) 0.04521(16) 0.0271(8) Uani 1 1 d . .
O16 O 0.4034(3) 0.5939(2) 0.94478(15) 0.0215(7) Uani 1 1 d . .
O4 O 1.1928(3) 0.7484(3) 1.02985(16) 0.0280(8) Uani 1 1 d . .
O2 O 0.7833(3) 0.7109(3) 0.96251(17) 0.0291(8) Uani 1 1 d . .
O3 O 0.7843(3) 0.7098(3) 0.85916(17) 0.0275(8) Uani 1 1 d . .
O6 O 1.4522(3) 1.1696(3) 0.17456(16) 0.0246(7) Uani 1 1 d . .
O11 O 0.9521(3) 0.6827(3) 0.21950(17) 0.0301(8) Uani 1 1 d . .
O10 O 0.9382(4) 0.7434(3) 0.11187(18) 0.0378(10) Uani 1 1 d . .
O14 O -0.0773(4) 0.4441(3) 0.87464(18) 0.0334(9) Uani 1 1 d . .
O13 O 0.3652(3) 0.6379(3) 0.11983(16) 0.0299(8) Uani 1 1 d . .
O18 O 1.1867(4) 0.5453(3) 0.23712(19) 0.0319(8) Uani 1 1 d . .
O5 O 1.3696(3) 0.7793(2) 0.95435(15) 0.0209(7) Uani 1 1 d . .
O7 O 1.3897(4) 1.1348(3) 0.09242(17) 0.0286(8) Uani 1 1 d . .
O15 O -0.0539(4) 0.4878(4) 0.9583(2) 0.0536(15) Uani 1 1 d . .
O8 O 1.2084(4) 0.8325(3) 0.13596(18) 0.0322(8) Uani 1 1 d . .
O1 O 0.6737(3) 0.5455(3) 0.94922(17) 0.0269(7) Uani 1 1 d . .
O20 O 1.0706(5) 0.7648(5) 0.5586(2) 0.0649(17) Uani 1 1 d . .
O19 O 0.6050(4) 0.6779(4) 0.5229(2) 0.0498(13) Uani 1 1 d . .
C13 C 1.1641(5) 0.7838(4) 0.6822(3) 0.0294(11) Uani 1 1 d . .
H13 H 1.083056 0.757962 0.695706 0.035 Uiso 1 1 calc R U
C33 C 0.5543(5) 0.6651(4) 0.1543(2) 0.0218(9) Uani 1 1 d . .
C58 C 0.4188(5) 0.6001(4) 0.8836(2) 0.0226(10) Uani 1 1 d . .
C37 C 0.5536(5) 0.6579(4) 0.2707(2) 0.0240(10) Uani 1 1 d . .
C35 C 0.4921(4) 0.6509(4) 0.2198(2) 0.0230(10) Uani 1 1 d . .
H35 H 0.404873 0.636037 0.230296 0.028 Uiso 1 1 calc R U
C32 C 0.6814(5) 0.6877(4) 0.1372(2) 0.0242(10) Uani 1 1 d . .
H32 H 0.724416 0.698114 0.092514 0.029 Uiso 1 1 calc R U
C5 C 1.2510(5) 0.7618(3) 0.9718(2) 0.0206(9) Uani 1 1 d . .
C30 C 0.8856(5) 0.7099(4) 0.1714(3) 0.0263(11) Uani 1 1 d . .
C52 C 0.1397(5) 0.5206(4) 0.7954(2) 0.0227(10) Uani 1 1 d . .
H52 H 0.074561 0.507019 0.775325 0.027 Uiso 1 1 calc R U
C38 C 0.4878(5) 0.6367(4) 0.3411(2) 0.0247(10) Uani 1 1 d . .
C2 C 0.9801(5) 0.7384(4) 0.8868(2) 0.0227(10) Uani 1 1 d . .
C1 C 0.8408(5) 0.7170(4) 0.9042(2) 0.0246(10) Uani 1 1 d . .
C49 C 0.3875(5) 0.5988(4) 0.6402(2) 0.0254(11) Uani 1 1 d . .
H49 H 0.447940 0.622261 0.657536 0.030 Uiso 1 1 calc R U
C17 C 1.3683(6) 0.8621(4) 0.5197(2) 0.0340(13) Uani 1 1 d . .
C46 C 0.3170(5) 0.5712(4) 0.5454(2) 0.0282(11) Uani 1 1 d . .
C21 C 1.3633(6) 0.8902(4) 0.3839(2) 0.0311(12) Uani 1 1 d . .
C8 C 1.1692(5) 0.7792(4) 0.8013(2) 0.0238(10) Uani 1 1 d . .
C51 C 0.2567(5) 0.5496(4) 0.7556(2) 0.0242(10) Uani 1 1 d . .
C29 C 1.2288(5) 0.8083(4) 0.1966(2) 0.0258(10) Uani 1 1 d . .
C16 C 1.2682(6) 0.8342(4) 0.4986(3) 0.0332(13) Uani 1 1 d . .
C9 C 1.2282(5) 0.7994(4) 0.7298(2) 0.0271(11) Uani 1 1 d . .
C4 C 1.1768(5) 0.7612(3) 0.9182(2) 0.0214(9) Uani 1 1 d . .
C56 C 0.3465(5) 0.5718(3) 0.7871(2) 0.0229(10) Uani 1 1 d . .
H56 H 0.426142 0.592294 0.761266 0.027 Uiso 1 1 calc R U
C45 C 0.4046(5) 0.6056(4) 0.5727(2) 0.0244(10) Uani 1 1 d . .
C3 C 1.0483(5) 0.7386(4) 0.9365(2) 0.0224(10) Uani 1 1 d . .
H3 H 1.008769 0.723707 0.981963 0.027 Uiso 1 1 calc R U
C57 C 0.3247(4) 0.5652(3) 0.8545(2) 0.0208(9) Uani 1 1 d . .
C14 C 1.2193(5) 0.8060(4) 0.6166(3) 0.0286(11) Uani 1 1 d . .
C31 C 0.7442(5) 0.6947(4) 0.1871(2) 0.0231(10) Uani 1 1 d . .
C34 C 0.4831(5) 0.6541(4) 0.1017(2) 0.0235(10) Uani 1 1 d . .
C12 C 1.3409(5) 0.8434(4) 0.5936(2) 0.0291(11) Uani 1 1 d . .
C36 C 0.6817(5) 0.6812(4) 0.2520(2) 0.0222(10) Uani 1 1 d . .
H36 H 0.726620 0.687902 0.284826 0.027 Uiso 1 1 calc R U
C43 C 0.4744(5) 0.6333(4) 0.4559(3) 0.0261(10) Uani 1 1 d . .
C24 C 1.3747(6) 1.0213(4) 0.1994(2) 0.0299(12) Uani 1 1 d . .
C54 C -0.0106(5) 0.4785(4) 0.9015(2) 0.0230(10) Uani 1 1 d . .
C53 C 0.1175(5) 0.5113(3) 0.8635(2) 0.0206(9) Uani 1 1 d . .
C55 C 0.2093(4) 0.5341(4) 0.8939(2) 0.0207(9) Uani 1 1 d . .
H55 H 0.193684 0.528636 0.940320 0.025 Uiso 1 1 calc R U
C40 C 0.3101(6) 0.5683(5) 0.4248(3) 0.0385(14) Uani 1 1 d . .
H40 H 0.232836 0.537770 0.435898 0.046 Uiso 1 1 calc R U
C23 C 1.3913(5) 0.9966(4) 0.2662(2) 0.0275(11) Uani 1 1 d . .
H23 H 1.428745 1.038165 0.281479 0.033 Uiso 1 1 calc R U
C27 C 1.3028(5) 0.8511(4) 0.2881(3) 0.0278(11) Uani 1 1 d . .
H27 H 1.279653 0.792621 0.317961 0.033 Uiso 1 1 calc R U
C42 C 0.5383(5) 0.6579(4) 0.3909(2) 0.0267(11) Uani 1 1 d . .
H42 H 0.615268 0.688647 0.379955 0.032 Uiso 1 1 calc R U
C18 C 1.4723(6) 0.8995(5) 0.4731(3) 0.0397(15) Uani 1 1 d . .
H18 H 1.544735 0.914820 0.486922 0.048 Uiso 1 1 calc R U
C19 C 1.4675(6) 0.9137(5) 0.4060(3) 0.0375(14) Uani 1 1 d . .
H19 H 1.537403 0.940279 0.373776 0.045 Uiso 1 1 calc R U
C10 C 1.3529(5) 0.8316(4) 0.7073(3) 0.0347(13) Uani 1 1 d . .
H10 H 1.400574 0.838279 0.738959 0.042 Uiso 1 1 calc R U
C44 C 0.5092(5) 0.6452(4) 0.5173(2) 0.0292(11) Uani 1 1 d . .
C20 C 1.2646(6) 0.8471(4) 0.4317(2) 0.0319(12) Uani 1 1 d . .
H20 H 1.195462 0.826733 0.418503 0.038 Uiso 1 1 calc R U
C50 C 0.2798(5) 0.5568(4) 0.6831(2) 0.0235(10) Uani 1 1 d . .
C6 C 1.2341(5) 0.7813(3) 0.8516(2) 0.0224(10) Uani 1 1 d . .
H6 H 1.320911 0.797118 0.840114 0.027 Uiso 1 1 calc R U
C22 C 1.3542(5) 0.9121(4) 0.3114(2) 0.0288(11) Uani 1 1 d . .
C25 C 1.4086(5) 1.1147(4) 0.1522(2) 0.0251(10) Uani 1 1 d . .
C41 C 0.3604(5) 0.5891(4) 0.4740(2) 0.0273(11) Uani 1 1 d . .
C26 C 1.3212(6) 0.9593(4) 0.1770(2) 0.0302(12) Uani 1 1 d . .
H26 H 1.309659 0.974887 0.131512 0.036 Uiso 1 1 calc R U
C28 C 1.2847(5) 0.8743(4) 0.2216(2) 0.0270(11) Uani 1 1 d . .
C7 C 1.0386(5) 0.7568(4) 0.8211(2) 0.0271(11) Uani 1 1 d . .
H7 H 0.990582 0.754590 0.788092 0.032 Uiso 1 1 calc R U
C39 C 0.3736(5) 0.5924(4) 0.3597(3) 0.0328(12) Uani 1 1 d . .
H39 H 0.338233 0.578293 0.326302 0.039 Uiso 1 1 calc R U
C15 C 1.1700(6) 0.7957(5) 0.5577(3) 0.0370(14) Uani 1 1 d . .
C48 C 0.1945(5) 0.5218(4) 0.6554(2) 0.0290(11) Uani 1 1 d . .
H48 H 0.121931 0.492865 0.683782 0.035 Uiso 1 1 calc R U
C47 C 0.2126(5) 0.5279(5) 0.5875(3) 0.0358(14) Uani 1 1 d . .
H47 H 0.153907 0.502713 0.570306 0.043 Uiso 1 1 calc R U
C11 C 1.4074(6) 0.8536(5) 0.6404(3) 0.0409(15) Uani 1 1 d . .
H11 H 1.490813 0.875664 0.626893 0.049 Uiso 1 1 calc R U
N1 N 1.2252(6) 0.3904(4) 0.2893(3) 0.0539(15) Uani 1 1 d . .
C59 C 1.2309(7) 0.4625(5) 0.2351(4) 0.0479(16) Uani 1 1 d . .
H59 H 1.268672 0.453207 0.193212 0.057 Uiso 1 1 calc R U
C60 C 1.1669(8) 0.4009(6) 0.3568(4) 0.060(2) Uani 1 1 d . .
C61 C 1.2751(9) 0.2964(6) 0.2876(4) 0.063(2) Uani 1 1 d . .

loop_
_atom_site_aniso_label
_atom_site_aniso_U_11
_atom_site_aniso_U_22
_atom_site_aniso_U_33
_atom_site_aniso_U_23
_atom_site_aniso_U_13
_atom_site_aniso_U_12
DY1 0.01666(15) 0.03350(17) 0.00999(14) -0.00573(10) -0.00147(10) -0.01420(11)
DY2 0.01697(15) 0.03708(17) 0.01168(14) -0.00852(11) -0.00094(10) -0.01438(11)
O9 0.0245(17) 0.0329(18) 0.0184(16) -0.0065(14) -0.0075(13) -0.0145(14)
O17 0.0167(15) 0.0357(19) 0.0141(15) -0.0073(13) 0.0010(12) -0.0167(14)
O12 0.0217(17) 0.048(2) 0.0102(15) -0.0070(14) 0.0005(13) -0.0061(15)
O16 0.0188(16) 0.0357(19) 0.0121(15) -0.0049(13) -0.0015(12) -0.0160(14)
O4 0.0201(17) 0.053(2) 0.0124(15) -0.0062(15) -0.0010(13) -0.0191(16)
O2 0.0210(17) 0.054(2) 0.0140(16) -0.0063(15) -0.0009(13) -0.0189(16)
O3 0.0187(17) 0.051(2) 0.0159(16) -0.0095(15) -0.0015(13) -0.0175(15)
O6 0.0266(18) 0.0348(19) 0.0176(16) -0.0090(14) -0.0041(13) -0.0165(15)
O11 0.0171(17) 0.061(3) 0.0157(16) -0.0128(16) -0.0015(13) -0.0114(16)
O10 0.0236(19) 0.068(3) 0.0190(18) -0.0073(18) 0.0039(15) -0.0179(18)
O14 0.0296(19) 0.058(3) 0.0232(18) -0.0219(17) 0.0043(15) -0.0268(18)
O13 0.0192(17) 0.059(2) 0.0107(15) -0.0076(15) -0.0009(13) -0.0107(16)
O18 0.039(2) 0.036(2) 0.0240(18) -0.0076(15) -0.0058(16) -0.0140(17)
O5 0.0147(15) 0.0376(19) 0.0128(14) -0.0052(13) -0.0018(12) -0.0160(13)
O7 0.0323(19) 0.041(2) 0.0157(16) -0.0054(14) -0.0018(14) -0.0230(16)
O15 0.027(2) 0.126(5) 0.026(2) -0.042(3) 0.0102(17) -0.039(2)
O8 0.046(2) 0.038(2) 0.0164(17) -0.0045(15) -0.0082(15) -0.0174(17)
O1 0.0225(17) 0.0358(19) 0.0227(17) -0.0060(14) -0.0029(14) -0.0108(15)
O20 0.057(3) 0.117(5) 0.030(2) -0.018(3) -0.003(2) -0.052(3)
O19 0.048(3) 0.092(4) 0.0185(19) -0.017(2) 0.0025(17) -0.044(3)
C13 0.023(2) 0.046(3) 0.020(2) -0.004(2) -0.0038(19) -0.020(2)
C33 0.020(2) 0.033(3) 0.014(2) -0.0063(18) -0.0064(18) -0.0027(19)
C58 0.020(2) 0.031(3) 0.020(2) -0.0086(19) -0.0021(18) -0.0119(19)
C37 0.020(2) 0.039(3) 0.013(2) -0.0074(19) -0.0014(18) -0.005(2)
C35 0.012(2) 0.042(3) 0.016(2) -0.0062(19) -0.0038(17) -0.0059(19)
C32 0.022(2) 0.037(3) 0.014(2) -0.0065(19) 0.0008(18) -0.011(2)
C5 0.020(2) 0.031(2) 0.013(2) -0.0029(17) -0.0056(17) -0.0116(19)
C30 0.018(2) 0.043(3) 0.020(2) -0.010(2) -0.0022(18) -0.008(2)
C52 0.022(2) 0.037(3) 0.015(2) -0.0099(19) -0.0050(18) -0.013(2)
C38 0.021(2) 0.040(3) 0.012(2) -0.0053(19) 0.0000(18) -0.009(2)
C2 0.020(2) 0.035(3) 0.013(2) -0.0027(18) -0.0019(17) -0.017(2)
C1 0.015(2) 0.039(3) 0.020(2) -0.003(2) -0.0073(18) -0.011(2)
C49 0.023(2) 0.043(3) 0.014(2) -0.010(2) 0.0004(18) -0.019(2)
C17 0.046(3) 0.049(3) 0.013(2) -0.009(2) -0.001(2) -0.028(3)
C46 0.029(3) 0.045(3) 0.013(2) -0.009(2) -0.0027(19) -0.012(2)
C21 0.042(3) 0.039(3) 0.015(2) -0.006(2) -0.001(2) -0.021(2)
C8 0.020(2) 0.037(3) 0.017(2) -0.0043(19) -0.0040(18) -0.016(2)
C51 0.025(2) 0.030(3) 0.019(2) -0.0071(19) 0.0014(19) -0.016(2)
C29 0.025(2) 0.037(3) 0.016(2) -0.005(2) -0.0027(18) -0.014(2)
C16 0.039(3) 0.047(3) 0.017(2) -0.008(2) 0.000(2) -0.025(3)
C9 0.025(3) 0.040(3) 0.018(2) -0.006(2) -0.0023(19) -0.017(2)
C4 0.022(2) 0.032(3) 0.013(2) -0.0042(18) -0.0047(17) -0.0118(19)
C56 0.022(2) 0.033(3) 0.014(2) -0.0038(18) -0.0030(17) -0.011(2)
C45 0.021(2) 0.036(3) 0.017(2) -0.0059(19) -0.0026(18) -0.011(2)
C3 0.020(2) 0.037(3) 0.012(2) -0.0026(18) -0.0056(17) -0.013(2)
C57 0.017(2) 0.027(2) 0.018(2) -0.0035(18) -0.0017(17) -0.0105(18)
C14 0.029(3) 0.042(3) 0.019(2) -0.004(2) -0.009(2) -0.019(2)
C31 0.017(2) 0.037(3) 0.016(2) -0.0069(19) 0.0006(17) -0.0101(19)
C34 0.017(2) 0.041(3) 0.014(2) -0.0080(19) -0.0052(17) -0.005(2)
C12 0.031(3) 0.043(3) 0.014(2) -0.002(2) -0.0039(19) -0.020(2)
C36 0.021(2) 0.038(3) 0.011(2) -0.0076(18) -0.0034(17) -0.009(2)
C43 0.020(2) 0.040(3) 0.021(2) -0.010(2) -0.0036(19) -0.010(2)
C24 0.042(3) 0.039(3) 0.013(2) -0.007(2) -0.003(2) -0.023(2)
C54 0.025(2) 0.034(3) 0.013(2) -0.0041(18) -0.0047(18) -0.017(2)
C53 0.023(2) 0.028(2) 0.015(2) -0.0082(18) -0.0009(17) -0.0126(19)
C55 0.019(2) 0.035(3) 0.011(2) -0.0067(17) -0.0018(17) -0.0087(19)
C40 0.030(3) 0.073(4) 0.018(3) -0.014(3) -0.003(2) -0.025(3)
C23 0.038(3) 0.035(3) 0.015(2) -0.008(2) -0.004(2) -0.019(2)
C27 0.033(3) 0.032(3) 0.019(2) -0.005(2) 0.000(2) -0.016(2)
C42 0.024(2) 0.042(3) 0.015(2) -0.007(2) -0.0004(19) -0.012(2)
C18 0.040(3) 0.061(4) 0.023(3) -0.008(3) -0.004(2) -0.032(3)
C19 0.044(3) 0.057(4) 0.015(2) -0.007(2) -0.004(2) -0.028(3)
C10 0.033(3) 0.062(4) 0.014(2) -0.008(2) -0.003(2) -0.029(3)
C44 0.027(3) 0.044(3) 0.017(2) -0.006(2) 0.0016(19) -0.016(2)
C20 0.045(3) 0.041(3) 0.014(2) -0.005(2) -0.007(2) -0.020(3)
C50 0.022(2) 0.034(3) 0.017(2) -0.0068(19) -0.0059(18) -0.009(2)
C6 0.023(2) 0.032(3) 0.013(2) -0.0038(18) -0.0011(17) -0.0133(19)
C22 0.039(3) 0.042(3) 0.010(2) -0.009(2) 0.0005(19) -0.021(2)
C25 0.021(2) 0.041(3) 0.017(2) -0.009(2) 0.0036(18) -0.019(2)
C41 0.018(2) 0.048(3) 0.017(2) -0.007(2) -0.0036(18) -0.012(2)
C26 0.045(3) 0.036(3) 0.014(2) -0.007(2) -0.003(2) -0.020(2)
C28 0.032(3) 0.036(3) 0.016(2) -0.007(2) -0.0028(19) -0.016(2)
C7 0.027(3) 0.044(3) 0.012(2) -0.0034(19) -0.0027(19) -0.019(2)
C39 0.027(3) 0.060(4) 0.017(2) -0.015(2) -0.001(2) -0.018(3)
C15 0.038(3) 0.060(4) 0.016(2) -0.007(2) -0.002(2) -0.028(3)
C48 0.026(3) 0.047(3) 0.017(2) -0.008(2) -0.0018(19) -0.021(2)
C47 0.028(3) 0.068(4) 0.017(2) -0.014(2) -0.001(2) -0.026(3)
C11 0.036(3) 0.070(4) 0.020(3) -0.009(3) -0.001(2) -0.032(3)
N1 0.062(4) 0.054(4) 0.043(3) -0.009(3) -0.003(3) -0.013(3)
C59 0.044(4) 0.063(4) 0.041(4) -0.013(3) -0.007(3) -0.025(3)
C60 0.067(5) 0.076(5) 0.037(4) -0.016(4) 0.004(3) -0.020(4)
C61 0.075(5) 0.057(5) 0.058(5) -0.021(4) 0.000(4) -0.009(4)

loop_
_atom_type_symbol
_atom_type_description
_atom_type_scat_dispersion_real
_atom_type_scat_dispersion_imag
_atom_type_scat_source
C C 0.0181 0.0091 'International Tables Vol C Tables 4.2.6.8 and 6.1.1.4'
H H 0.0000 0.0000 'International Tables Vol C Tables 4.2.6.8 and 6.1.1.4'
Dy Dy -9.8046 9.8477 'International Tables Vol C Tables 4.2.6.8 and 6.1.1.4'
N N 0.0311 0.0180 'International Tables Vol C Tables 4.2.6.8 and 6.1.1.4'
O O 0.0492 0.0322 'International Tables Vol C Tables 4.2.6.8 and 6.1.1.4'

loop_
_geom_angle_atom_site_label_1
_geom_angle_atom_site_label_2
_geom_angle_atom_site_label_3
_geom_angle
_geom_angle_site_symmetry_1
_geom_angle_site_symmetry_3
O12 DY1 O5 77.77(12) 1_556 1_455
O12 DY1 O1 82.24(13) 1_556 .
O5 DY1 O1 140.08(11) 1_455 .
O12 DY1 O3 123.90(12) 1_556 .
O5 DY1 O3 146.03(12) 1_455 .
O1 DY1 O3 73.05(13) . .
O12 DY1 O17 137.09(12) 1_556 .
O5 DY1 O17 96.56(11) 1_455 .
O1 DY1 O17 75.47(12) . .
O3 DY1 O17 83.88(11) . .
O12 DY1 O16 85.58(12) 1_556 .
O5 DY1 O16 71.97(11) 1_455 .
O1 DY1 O16 72.34(12) . .
O3 DY1 O16 129.86(12) . .
O17 DY1 O16 52.97(10) . .
O12 DY1 O7 97.44(13) 1_556 2_776
O5 DY1 O7 72.88(12) 1_455 2_776
O1 DY1 O7 144.48(12) . 2_776
O3 DY1 O7 78.11(13) . 2_776
O17 DY1 O7 121.80(11) . 2_776
O16 DY1 O7 143.18(12) . 2_776
O12 DY1 O2 72.88(12) 1_556 .
O5 DY1 O2 128.28(12) 1_455 .
O1 DY1 O2 76.18(13) . .
O3 DY1 O2 52.82(11) . .
O17 DY1 O2 133.53(12) . .
O16 DY1 O2 143.86(12) . .
O7 DY1 O2 69.94(13) 2_776 .
O12 DY1 O6 144.23(13) 1_556 2_776
O5 DY1 O6 75.00(11) 1_455 2_776
O1 DY1 O6 133.26(12) . 2_776
O3 DY1 O6 73.44(12) . 2_776
O17 DY1 O6 69.40(11) . 2_776
O16 DY1 O6 107.18(11) . 2_776
O7 DY1 O6 52.46(11) 2_776 2_776
O2 DY1 O6 107.20(11) . 2_776
O12 DY1 C1 98.74(13) 1_556 .
O5 DY1 C1 142.99(14) 1_455 .
O1 DY1 C1 73.86(14) . .
O3 DY1 C1 26.42(13) . .
O17 DY1 C1 109.30(13) . .
O16 DY1 C1 144.99(14) . .
O7 DY1 C1 71.08(14) 2_776 .
O2 DY1 C1 26.45(13) . .
O6 DY1 C1 89.51(13) 2_776 .
O12 DY1 C25 122.70(14) 1_556 2_776
O5 DY1 C25 74.41(13) 1_455 2_776
O1 DY1 C25 144.37(13) . 2_776
O3 DY1 C25 71.75(14) . 2_776
O17 DY1 C25 95.39(12) . 2_776
O16 DY1 C25 129.19(13) . 2_776
O7 DY1 C25 26.43(13) 2_776 2_776
O2 DY1 C25 86.93(13) . 2_776
O6 DY1 C25 26.23(12) 2_776 2_776
C1 DY1 C25 77.14(15) . 2_776
O12 DY1 C58 111.57(13) 1_556 .
O5 DY1 C58 81.79(13) 1_455 .
O1 DY1 C58 73.97(14) . .
O3 DY1 C58 108.62(13) . .
O17 DY1 C58 26.90(12) . .
O16 DY1 C58 26.21(12) . .
O7 DY1 C58 136.21(14) 2_776 .
O2 DY1 C58 148.75(14) . .
O6 DY1 C58 87.05(13) 2_776 .
C1 DY1 C58 131.60(15) . .
C25 DY1 C58 112.62(14) 2_776 .
O13 DY2 O14 97.13(14) 1_655 2_666
O13 DY2 O4 78.29(13) 1_655 1_554
O14 DY2 O4 89.46(13) 2_666 1_554
O13 DY2 O18 77.93(14) 1_655 .
O14 DY2 O18 72.58(14) 2_666 .
O4 DY2 O18 147.96(14) 1_554 .
O13 DY2 O8 88.77(15) 1_655 .
O14 DY2 O8 164.11(14) 2_666 .
O4 DY2 O8 77.26(13) 1_554 .
O18 DY2 O8 123.21(12) . .
O13 DY2 O11 153.56(12) 1_655 .
O14 DY2 O11 84.79(13) 2_666 .
O4 DY2 O11 128.14(13) 1_554 .
O18 DY2 O11 77.54(14) . .
O8 DY2 O11 96.49(14) . .
O13 DY2 O9 89.13(12) 1_655 .
O14 DY2 O9 141.09(12) 2_666 .
O4 DY2 O9 129.32(12) 1_554 .
O18 DY2 O9 71.32(12) . .
O8 DY2 O9 53.31(11) . .
O11 DY2 O9 73.77(11) . .
O13 DY2 O10 152.64(12) 1_655 .
O14 DY2 O10 76.79(15) 2_666 .
O4 DY2 O10 75.03(12) 1_554 .
O18 DY2 O10 123.75(13) . .
O8 DY2 O10 91.19(15) . .
O11 DY2 O10 53.46(12) . .
O9 DY2 O10 112.52(13) . .
O13 DY2 C30 172.83(15) 1_655 .
O14 DY2 C30 75.71(15) 2_666 .
O4 DY2 C30 101.78(14) 1_554 .
O18 DY2 C30 99.20(15) . .
O8 DY2 C30 98.25(15) . .
O11 DY2 C30 27.23(13) . .
O9 DY2 C30 96.19(13) . .
O10 DY2 C30 26.77(14) . .
O13 DY2 C29 86.68(15) 1_655 .
O14 DY2 C29 167.18(13) 2_666 .
O4 DY2 C29 103.31(13) 1_554 .
O18 DY2 C29 96.43(14) . .
O8 DY2 C29 27.14(14) . .
O11 DY2 C29 86.41(14) . .
O9 DY2 C29 26.33(13) . .
O10 DY2 C29 105.18(15) . .
C30 DY2 C29 100.21(15) . .
C29 O9 DY2 92.1(3) . .
C58 O17 DY1 93.5(3) . .
C34 O12 DY1 155.9(3) . 1_554
C58 O16 DY1 93.2(3) . .
C5 O4 DY2 156.9(4) . 1_556
C1 O2 DY1 91.3(3) . .
C1 O3 DY1 93.6(3) . .
C25 O6 DY1 91.5(3) . 2_776
C30 O11 DY2 92.6(3) . .
C30 O10 DY2 90.4(3) . .
C54 O14 DY2 153.1(4) . 2_666
C34 O13 DY2 153.8(4) . 1_455
C59 O18 DY2 127.2(4) . .
C5 O5 DY1 138.4(3) . 1_655
C25 O7 DY1 92.2(3) . 2_776
C29 O8 DY2 93.1(3) . .
C14 C13 C9 119.5(4) . .
C32 C33 C35 120.2(4) . .
C32 C33 C34 120.2(4) . .
C35 C33 C34 119.5(4) . .
O16 C58 O17 119.7(4) . .
O16 C58 C57 121.7(4) . .
O17 C58 C57 118.5(4) . .
O16 C58 DY1 60.6(2) . .
O17 C58 DY1 59.6(2) . .
C57 C58 DY1 169.2(4) . .
C35 C37 C36 116.4(4) . .
C35 C37 C38 121.2(4) . .
C36 C37 C38 122.3(4) . .
C33 C35 C37 122.2(4) . .
C31 C32 C33 118.5(4) . .
O4 C5 O5 123.9(4) . .
O4 C5 C4 118.1(4) . .
O5 C5 C4 117.9(4) . .
O10 C30 O11 121.1(4) . .
O10 C30 C31 120.6(5) . .
O11 C30 C31 118.2(4) . .
O10 C30 DY2 62.9(3) . .
O11 C30 DY2 60.2(2) . .
C31 C30 DY2 162.0(4) . .
C53 C52 C51 121.3(4) . .
C39 C38 C42 118.2(4) . .
C39 C38 C37 119.7(4) . .
C42 C38 C37 122.1(4) . .
C7 C2 C3 120.7(4) . .
C7 C2 C1 119.1(4) . .
C3 C2 C1 120.2(4) . .
O2 C1 O3 122.1(4) . .
O2 C1 C2 119.0(4) . .
O3 C1 C2 118.8(4) . .
O2 C1 DY1 62.3(2) . .
O3 C1 DY1 59.9(2) . .
C2 C1 DY1 173.2(4) . .
C45 C49 C50 119.6(4) . .
C16 C17 C18 119.7(5) . .
C16 C17 C12 109.0(4) . .
C18 C17 C12 131.3(5) . .
C47 C46 C45 119.0(4) . .
C47 C46 C41 132.4(5) . .
C45 C46 C41 108.7(4) . .
C20 C21 C19 118.3(5) . .
C20 C21 C22 119.6(5) . .
C19 C21 C22 122.1(5) . .
C6 C8 C7 116.5(4) . .
C6 C8 C9 123.6(4) . .
C7 C8 C9 119.9(4) . .
C56 C51 C52 116.8(4) . .
C56 C51 C50 122.7(4) . .
C52 C51 C50 120.4(4) . .
O9 C29 O8 120.8(5) . .
O9 C29 C28 119.6(4) . .
O8 C29 C28 119.6(5) . .
O9 C29 DY2 61.6(3) . .
O8 C29 DY2 59.7(3) . .
C28 C29 DY2 173.4(4) . .
C20 C16 C17 121.8(5) . .
C20 C16 C15 128.7(5) . .
C17 C16 C15 109.4(4) . .
C13 C9 C10 117.3(5) . .
C13 C9 C8 121.2(4) . .
C10 C9 C8 121.5(4) . .
C6 C4 C3 120.1(4) . .
C6 C4 C5 121.0(4) . .
C3 C4 C5 118.9(4) . .
C57 C56 C51 122.6(4) . .
C49 C45 C46 121.7(4) . .
C49 C45 C44 130.5(4) . .
C46 C45 C44 107.8(4) . .
C2 C3 C4 118.7(4) . .
C56 C57 C55 120.0(4) . .
C56 C57 C58 119.8(4) . .
C55 C57 C58 119.9(4) . .
C13 C14 C12 122.7(5) . .
C13 C14 C15 129.0(5) . .
C12 C14 C15 108.3(4) . .
C36 C31 C32 121.2(4) . .
C36 C31 C30 119.3(4) . .
C32 C31 C30 119.4(4) . .
O12 C34 O13 124.4(4) . .
O12 C34 C33 118.5(4) . .
O13 C34 C33 117.0(4) . .
C11 C12 C14 118.0(5) . .
C11 C12 C17 134.0(5) . .
C14 C12 C17 108.0(4) . .
C31 C36 C37 121.6(4) . .
C42 C43 C41 122.3(5) . .
C42 C43 C44 129.6(5) . .
C41 C43 C44 108.0(4) . .
C23 C24 C26 118.9(5) . .
C23 C24 C25 121.0(4) . .
C26 C24 C25 120.1(4) . .
O14 C54 O15 119.0(4) . .
O14 C54 C53 118.7(4) . .
O15 C54 C53 122.3(4) . .
C52 C53 C55 120.7(4) . .
C52 C53 C54 116.8(4) . .
C55 C53 C54 122.6(4) . .
C53 C55 C57 118.6(4) . .
C39 C40 C41 119.4(5) . .
C24 C23 C22 121.6(4) . .
C22 C27 C28 120.8(5) . .
C43 C42 C38 119.1(5) . .
C19 C18 C17 118.2(5) . .
C18 C19 C21 122.4(5) . .
C11 C10 C9 122.1(5) . .
O19 C44 C43 128.1(5) . .
O19 C44 C45 126.2(5) . .
C43 C44 C45 105.7(4) . .
C16 C20 C21 119.3(5) . .
C48 C50 C49 118.1(4) . .
C48 C50 C51 120.6(4) . .
C49 C50 C51 121.3(4) . .
C8 C6 C4 122.3(4) . .
C27 C22 C23 118.7(5) . .
C27 C22 C21 120.6(5) . .
C23 C22 C21 120.7(4) . .
O6 C25 O7 122.9(5) . .
O6 C25 C24 118.3(4) . .
O7 C25 C24 118.8(4) . .
O6 C25 DY1 62.3(3) . 2_776
O7 C25 DY1 61.4(3) . 2_776
C24 C25 DY1 170.0(4) . 2_776
C40 C41 C43 118.7(5) . .
C40 C41 C46 131.5(5) . .
C43 C41 C46 109.8(4) . .
C28 C26 C24 120.1(5) . .
C27 C28 C26 119.9(5) . .
C27 C28 C29 120.7(5) . .
C26 C28 C29 119.4(4) . .
C2 C7 C8 121.6(4) . .
C40 C39 C38 122.3(5) . .
O20 C15 C16 128.1(5) . .
O20 C15 C14 126.6(5) . .
C16 C15 C14 105.3(4) . .
C47 C48 C50 122.2(5) . .
C46 C47 C48 119.5(5) . .
C12 C11 C10 120.1(5) . .
C59 N1 C61 122.6(7) . .
C59 N1 C60 121.4(7) . .
C61 N1 C60 116.1(6) . .
O18 C59 N1 122.1(7) . .

loop_
_geom_bond_atom_site_label_1
_geom_bond_atom_site_label_2
_geom_bond_distance
_geom_bond_site_symmetry_2
DY1 O12 2.315(3) 1_556
DY1 O5 2.377(3) 1_455
DY1 O1 2.382(4) .
DY1 O3 2.447(3) .
DY1 O17 2.455(3) .
DY1 O16 2.477(3) .
DY1 O7 2.483(4) 2_776
DY1 O2 2.499(3) .
DY1 O6 2.504(4) 2_776
DY1 C1 2.822(5) .
DY1 C25 2.828(5) 2_776
DY1 C58 2.839(5) .
DY2 O13 2.253(4) 1_655
DY2 O14 2.302(4) 2_666
DY2 O4 2.309(3) 1_554
DY2 O18 2.399(4) .
DY2 O8 2.419(4) .
DY2 O11 2.428(3) .
DY2 O9 2.462(3) .
DY2 O10 2.488(4) .
DY2 C30 2.796(5) .
DY2 C29 2.797(5) .
O9 C29 1.241(6) .
O17 C58 1.287(6) .
O12 C34 1.237(6) .
O12 DY1 2.315(3) 1_554
O16 C58 1.256(6) .
O4 C5 1.242(6) .
O4 DY2 2.308(3) 1_556
O2 C1 1.257(6) .
O3 C1 1.258(6) .
O6 C25 1.250(6) .
O6 DY1 2.504(4) 2_776
O11 C30 1.281(6) .
O10 C30 1.259(6) .
O14 C54 1.238(6) .
O14 DY2 2.302(4) 2_666
O13 C34 1.270(6) .
O13 DY2 2.253(4) 1_455
O18 C59 1.291(9) .
O5 C5 1.281(6) .
O5 DY1 2.377(3) 1_655
O7 C25 1.260(6) .
O7 DY1 2.484(4) 2_776
O15 C54 1.252(6) .
O8 C29 1.278(6) .
O20 C15 1.204(7) .
O19 C44 1.228(7) .
C13 C14 1.365(7) .
C13 C9 1.410(7) .
C33 C32 1.388(7) .
C33 C35 1.391(6) .
C33 C34 1.518(6) .
C58 C57 1.493(6) .
C37 C35 1.399(7) .
C37 C36 1.403(7) .
C37 C38 1.487(6) .
C32 C31 1.388(7) .
C5 C4 1.502(6) .
C30 C31 1.506(6) .
C52 C53 1.390(6) .
C52 C51 1.405(6) .
C38 C39 1.396(7) .
C38 C42 1.405(7) .
C2 C7 1.378(6) .
C2 C3 1.386(6) .
C2 C1 1.507(6) .
C49 C45 1.386(7) .
C49 C50 1.410(6) .
C17 C16 1.385(8) .
C17 C18 1.390(7) .
C17 C12 1.489(7) .
C46 C47 1.385(7) .
C46 C45 1.409(7) .
C46 C41 1.453(7) .
C21 C20 1.390(7) .
C21 C19 1.402(8) .
C21 C22 1.494(7) .
C8 C6 1.383(7) .
C8 C7 1.424(6) .
C8 C9 1.486(7) .
C51 C56 1.388(7) .
C51 C50 1.487(6) .
C29 C28 1.497(7) .
C16 C20 1.381(7) .
C16 C15 1.492(7) .
C9 C10 1.417(7) .
C4 C6 1.390(6) .
C4 C3 1.403(6) .
C56 C57 1.384(6) .
C45 C44 1.495(6) .
C57 C55 1.396(6) .
C14 C12 1.418(7) .
C14 C15 1.500(7) .
C31 C36 1.382(6) .
C12 C11 1.375(7) .
C43 C42 1.382(7) .
C43 C41 1.395(7) .
C43 C44 1.487(7) .
C24 C23 1.389(7) .
C24 C26 1.399(7) .
C24 C25 1.506(7) .
C54 C53 1.507(6) .
C53 C55 1.393(6) .
C40 C39 1.384(7) .
C40 C41 1.389(7) .
C23 C22 1.399(7) .
C27 C22 1.384(7) .
C27 C28 1.392(7) .
C18 C19 1.384(8) .
C10 C11 1.385(7) .
C50 C48 1.402(7) .
C25 DY1 2.828(5) 2_776
C26 C28 1.397(7) .
C48 C47 1.395(7) .
N1 C59 1.319(10) .
N1 C61 1.463(11) .
N1 C60 1.501(9) .

loop_
_platon_squeeze_void_nr
_platon_squeeze_void_average_x
_platon_squeeze_void_average_y
_platon_squeeze_void_average_z
_platon_squeeze_void_volume
_platon_squeeze_void_count_electrons
_platon_squeeze_void_content
1 -0.005 -0.001 0.001 954 232 ' '
